data_7101208
loop_
_publ_author_name
'Dirk Walther'
'Reinald Fischer'
'Helmar Gorls'
'Jens Langer'
'Astrid Malassa'
'Gavin Vaughan'

_publ_section_title
;
A Key Step of the Formation of Acrylic Acid from CO~2~ and
Ethylene: The Transformation of a Nickelalactone into a
Nickel-acrylate Complex
;
_journal_issue 23
_journal_name_full 'Chemical Communications'
_journal_paper_doi 10.1039/b603540j
_journal_year 2006
_chemical_formula_sum 'C36 H38 N3 Ni O3.25 P2'
_chemical_formula_weight 671.33
_chemical_name_systematic
;
?
;
_space_group_IT_number 14
_symmetry_cell_setting monoclinic
_symmetry_space_group_name_Hall '-P 2yn'
_symmetry_space_group_name_H-M 'P 1 21/n 1'
_atom_sites_solution_hydrogens geom
_atom_sites_solution_primary direct
_atom_sites_solution_secondary difmap
_audit_creation_method SHELXL-97
_cell_angle_alpha 90.00
_cell_angle_beta 118.410(2)
_cell_angle_gamma 90.00
_cell_formula_units_Z 4
_cell_length_a 21.3152(9)
_cell_length_b 8.0904(5)
_cell_length_c 21.7217(13)
_cell_measurement_temperature 120(2)
_cell_volume 3294.7(3)
_computing_cell_refinement SMART
_computing_data_collection SMART
_computing_data_reduction SAINT
_computing_molecular_graphics SHELXTL/PC
_computing_publication_material SHELXTL-97
_computing_structure_refinement 'SHELXL-97 (Sheldrick, 1997)'
_computing_structure_solution 'SHELXS-97 (Sheldrick, 1990)'
_diffrn_ambient_temperature 120(2)
_diffrn_measured_fraction_theta_full 0.975
_diffrn_measured_fraction_theta_max 0.975
_diffrn_measurement_device_type BRUKER-AXS
_diffrn_radiation_monochromator Si(111)
_diffrn_radiation_source 'synchrotron-radiation ESRF'
_diffrn_radiation_wavelength 0.46409
_diffrn_reflns_av_R_equivalents 0.0515
_diffrn_reflns_av_sigmaI/netI 0.0524
_diffrn_reflns_limit_h_max 27
_diffrn_reflns_limit_h_min -26
_diffrn_reflns_limit_k_max 10
_diffrn_reflns_limit_k_min -10
_diffrn_reflns_limit_l_max 28
_diffrn_reflns_limit_l_min -28
_diffrn_reflns_number 24947
_diffrn_reflns_theta_full 17.54
_diffrn_reflns_theta_max 17.54
_diffrn_reflns_theta_min 1.79
_exptl_absorpt_coefficient_mu 0.384
_exptl_absorpt_correction_type none
_exptl_crystal_colour yellow
_exptl_crystal_density_diffrn 1.353
_exptl_crystal_density_method 'not measured'
_exptl_crystal_description prism
_exptl_crystal_F_000 1408
_exptl_crystal_size_max 0.02
_exptl_crystal_size_mid 0.02
_exptl_crystal_size_min 0.02
_refine_diff_density_max 0.745
_refine_diff_density_min -0.634
_refine_diff_density_rms 0.109
_refine_ls_extinction_coef 0.145(6)
_refine_ls_extinction_expression Fc^*^=kFc[1+0.001xFc^2^\l^3^/sin(2\q)]^-1/4^
_refine_ls_extinction_method SHELXL
_refine_ls_goodness_of_fit_ref 1.080
_refine_ls_hydrogen_treatment constr
_refine_ls_matrix_type full
_refine_ls_number_parameters 404
_refine_ls_number_reflns 7377
_refine_ls_number_restraints 0
_refine_ls_restrained_S_all 1.080
_refine_ls_R_factor_all 0.0622
_refine_ls_R_factor_gt 0.0501
_refine_ls_shift/su_max 0.001
_refine_ls_shift/su_mean 0.000
_refine_ls_structure_factor_coef Fsqd
_refine_ls_weighting_details 'calc w=1/[\s^2^(Fo^2^)+(0.0678P)^2^+2.1867P] where P=(Fo^2^+2Fc^2^)/3'
_refine_ls_weighting_scheme calc
_refine_ls_wR_factor_gt 0.1276
_refine_ls_wR_factor_ref 0.1338
_reflns_number_gt 6054
_reflns_number_total 7377
_reflns_threshold_expression >2sigma(I)
_cod_data_source_file b603540j.txt
_cod_depositor_comments
;
The following automatic conversions were performed:
'_exptl_absorpt_correction_type' value 'NONE' changed to 'none' according
to '/home/saulius/struct/CIF-dictionaries/cif_core.dic' dictionary named
'cif_core.dic' version 2.4.1 from 2010-06-29.

Automatic conversion script
Id: cif_fix_enum 1527 2010-12-29 10:47:43Z saulius 

The following automatic conversions were performed:

'_symmetry_cell_setting' tag value 'mpnoclinic' was replaced with
'monoclinic' value.

Automatic conversion script
Id: cif_fix_values 1646 2011-03-28 12:23:43Z adriana 
;
_cod_original_sg_symbol_H-M P2(1)/n
_cod_original_formula_sum 'C33 H31 N2 Ni O2.25 P2, C3 H7 N O'
_cod_database_code 7101208

loop_
_symmetry_equiv_pos_as_xyz
'x, y, z'
'-x+1/2, y+1/2, -z+1/2'
'-x, -y, -z'
'x-1/2, -y-1/2, z-1/2'

loop_
_atom_site_label
_atom_site_type_symbol
_atom_site_fract_x
_atom_site_fract_y
_atom_site_fract_z
_atom_site_U_iso_or_equiv
_atom_site_adp_type
_atom_site_occupancy
_atom_site_symmetry_multiplicity
_atom_site_calc_flag
_atom_site_refinement_flags
Ni Ni 0.800783(16) 0.10365(4) 0.075243(15) 0.02225(13) Uani 1 1 d .
P1 P 0.84625(3) -0.13680(8) 0.10064(3) 0.02046(15) Uani 1 1 d .
P2 P 0.77960(4) -0.15167(9) -0.05727(3) 0.02869(17) Uani 1 1 d .
O1 O 0.74835(10) 0.2985(2) 0.03695(10) 0.0326(4) Uani 1 1 d .
O1P O 0.8185(4) -0.0216(9) -0.0607(4) 0.0270(14) Uiso 0.25 1 d P
O2 O 0.64126(12) 0.4147(3) -0.00676(14) 0.0532(6) Uani 1 1 d .
N1 N 0.88350(11) 0.2247(3) 0.08231(11) 0.0247(4) Uani 1 1 d .
C1 C 0.71799(13) 0.0199(4) 0.07848(14) 0.0311(6) Uani 1 1 d .
H1A H 0.7079 -0.0948 0.0605 0.037 Uiso 1 1 calc R
H1B H 0.7260 0.0198 0.1273 0.037 Uiso 1 1 calc R
C2 C 0.65581(14) 0.1320(4) 0.03324(14) 0.0326(6) Uani 1 1 d .
H2A H 0.6252 0.0767 -0.0119 0.039 Uiso 1 1 calc R
H2B H 0.6267 0.1522 0.0569 0.039 Uiso 1 1 calc R
C3 C 0.68149(15) 0.2952(4) 0.01975(14) 0.0341(6) Uani 1 1 d .
C4 C 0.88249(15) 0.2874(3) 0.02459(14) 0.0319(6) Uani 1 1 d .
H4A H 0.8456 0.2546 -0.0200 0.038 Uiso 1 1 calc R
C5 C 0.93350(16) 0.3983(4) 0.02800(16) 0.0367(6) Uani 1 1 d .
H5A H 0.9318 0.4398 -0.0137 0.044 Uiso 1 1 calc R
C6 C 0.98656(16) 0.4476(4) 0.09225(17) 0.0396(7) Uani 1 1 d .
H6A H 1.0218 0.5244 0.0958 0.047 Uiso 1 1 calc R
C7 C 0.98759(16) 0.3833(4) 0.15151(16) 0.0379(6) Uani 1 1 d .
H7A H 1.0236 0.4161 0.1966 0.045 Uiso 1 1 calc R
C8 C 0.93622(14) 0.2712(3) 0.14502(14) 0.0300(5) Uani 1 1 d .
H8A H 0.9381 0.2253 0.1861 0.036 Uiso 1 1 calc R
C9 C 0.84091(12) -0.2564(3) 0.16899(12) 0.0234(5) Uani 1 1 d .
C10 C 0.82918(13) -0.4265(3) 0.16312(13) 0.0269(5) Uani 1 1 d .
H10A H 0.8215 -0.4825 0.1217 0.032 Uiso 1 1 calc R
C11 C 0.82868(15) -0.5146(4) 0.21807(15) 0.0344(6) Uani 1 1 d .
H11A H 0.8208 -0.6306 0.2141 0.041 Uiso 1 1 calc R
C12 C 0.83963(17) -0.4328(4) 0.27834(16) 0.0404(7) Uani 1 1 d .
H12A H 0.8393 -0.4929 0.3158 0.048 Uiso 1 1 calc R
C13 C 0.85093(19) -0.2649(4) 0.28420(16) 0.0432(7) Uani 1 1 d .
H13A H 0.8586 -0.2096 0.3258 0.052 Uiso 1 1 calc R
C14 C 0.85118(15) -0.1754(4) 0.22962(14) 0.0326(6) Uani 1 1 d .
H14A H 0.8583 -0.0592 0.2337 0.039 Uiso 1 1 calc R
C15 C 0.94100(13) -0.1427(3) 0.12540(12) 0.0236(5) Uani 1 1 d .
C16 C 0.96324(14) -0.1144(3) 0.07551(14) 0.0307(5) Uani 1 1 d .
H16A H 0.9287 -0.1012 0.0278 0.037 Uiso 1 1 calc R
C17 C 1.03519(16) -0.1054(4) 0.09457(16) 0.0364(6) Uani 1 1 d .
H17A H 1.0496 -0.0870 0.0599 0.044 Uiso 1 1 calc R
C18 C 1.08603(15) -0.1231(4) 0.16395(18) 0.0429(7) Uani 1 1 d .
H18A H 1.1353 -0.1155 0.1772 0.051 Uiso 1 1 calc R
C19 C 1.06479(16) -0.1516(5) 0.21382(18) 0.0497(9) Uani 1 1 d .
H19A H 1.0997 -0.1653 0.2614 0.060 Uiso 1 1 calc R
C20 C 0.99280(15) -0.1608(4) 0.19512(15) 0.0393(7) Uani 1 1 d .
H20A H 0.9788 -0.1794 0.2301 0.047 Uiso 1 1 calc R
C21 C 0.80441(13) -0.2714(3) 0.02351(12) 0.0253(5) Uani 1 1 d .
H21A H 0.7613 -0.3233 0.0212 0.030 Uiso 1 1 calc R
H21B H 0.8380 -0.3606 0.0276 0.030 Uiso 1 1 calc R
C22 C 0.78375(13) -0.3127(3) -0.11465(12) 0.0282(5) Uani 1 1 d .
C23 C 0.82164(16) -0.2748(4) -0.14992(16) 0.0397(7) Uani 1 1 d .
H23A H 0.8442 -0.1701 -0.1430 0.048 Uiso 1 1 calc R
C24 C 0.82693(17) -0.3890(5) -0.19559(16) 0.0443(8) Uani 1 1 d .
H24A H 0.8530 -0.3613 -0.2194 0.053 Uiso 1 1 calc R
C25 C 0.79501(17) -0.5390(5) -0.20602(15) 0.0440(8) Uani 1 1 d .
H25A H 0.7980 -0.6157 -0.2376 0.053 Uiso 1 1 calc R
C26 C 0.7581(2) -0.5793(5) -0.1703(2) 0.0575(10) Uani 1 1 d .
H26D H 0.7363 -0.6848 -0.1770 0.069 Uiso 1 1 calc R
C27 C 0.75252(19) -0.4674(4) -0.12480(17) 0.0469(8) Uani 1 1 d .
H27A H 0.7271 -0.4971 -0.1004 0.056 Uiso 1 1 calc R
C28 C 0.68399(14) -0.1139(4) -0.09355(13) 0.0301(6) Uani 1 1 d .
C29 C 0.63454(15) -0.2259(4) -0.09324(14) 0.0338(6) Uani 1 1 d .
H29A H 0.6501 -0.3299 -0.0708 0.041 Uiso 1 1 calc R
C30 C 0.56213(16) -0.1859(5) -0.12586(15) 0.0424(7) Uani 1 1 d .
H30B H 0.5284 -0.2626 -0.1258 0.051 Uiso 1 1 calc R
C31 C 0.53957(16) -0.0337(5) -0.15842(15) 0.0460(8) Uani 1 1 d .
H31A H 0.4901 -0.0079 -0.1817 0.055 Uiso 1 1 calc R
C32 C 0.58773(18) 0.0797(5) -0.15737(15) 0.0455(8) Uani 1 1 d .
H32A H 0.5719 0.1853 -0.1782 0.055 Uiso 1 1 calc R
C33 C 0.66029(16) 0.0401(4) -0.12553(14) 0.0378(6) Uani 1 1 d .
H33A H 0.6936 0.1180 -0.1256 0.045 Uiso 1 1 calc R
O1D O 0.94594(13) 0.1495(3) 0.30252(12) 0.0484(6) Uani 1 1 d .
C1D C 0.96739(17) 0.1648(4) 0.36538(17) 0.0420(7) Uani 1 1 d .
H1DA H 1.0174 0.1762 0.3944 0.050 Uiso 1 1 calc R
N1D N 0.92678(14) 0.1667(4) 0.39681(14) 0.0418(6) Uani 1 1 d .
C2D C 0.9567(2) 0.2016(7) 0.47153(19) 0.0666(12) Uani 1 1 d .
H2DA H 1.0089 0.2015 0.4934 0.100 Uiso 1 1 calc R
H2DB H 0.9411 0.1166 0.4934 0.100 Uiso 1 1 calc R
H2DC H 0.9402 0.3102 0.4779 0.100 Uiso 1 1 calc R
C3D C 0.85015(16) 0.1453(4) 0.35777(18) 0.0432(7) Uani 1 1 d .
H3DA H 0.8362 0.1227 0.3086 0.065 Uiso 1 1 calc R
H3DB H 0.8265 0.2463 0.3610 0.065 Uiso 1 1 calc R
H3DC H 0.8359 0.0524 0.3773 0.065 Uiso 1 1 calc R

loop_
_atom_site_aniso_label
_atom_site_aniso_U_11
_atom_site_aniso_U_22
_atom_site_aniso_U_33
_atom_site_aniso_U_23
_atom_site_aniso_U_13
_atom_site_aniso_U_12
Ni 0.02233(18) 0.02364(19) 0.01984(17) 0.00087(11) 0.00928(13) 0.00210(12)
P1 0.0201(3) 0.0239(3) 0.0163(3) 0.0009(2) 0.0077(2) 0.0014(2)
P2 0.0292(3) 0.0344(4) 0.0196(3) 0.0059(3) 0.0092(3) 0.0053(3)
O1 0.0292(9) 0.0288(10) 0.0331(10) 0.0016(8) 0.0095(8) 0.0044(8)
O2 0.0370(12) 0.0434(13) 0.0665(16) 0.0080(11) 0.0143(11) 0.0157(10)
N1 0.0267(10) 0.0225(10) 0.0255(10) 0.0019(8) 0.0129(8) 0.0022(8)
C1 0.0284(12) 0.0395(15) 0.0295(13) 0.0016(11) 0.0171(11) 0.0028(11)
C2 0.0257(12) 0.0458(16) 0.0261(12) -0.0016(11) 0.0122(10) 0.0029(11)
C3 0.0333(13) 0.0357(15) 0.0292(13) -0.0056(11) 0.0115(11) 0.0049(11)
C4 0.0385(14) 0.0321(14) 0.0260(12) 0.0028(10) 0.0161(11) 0.0028(11)
C5 0.0441(16) 0.0372(15) 0.0383(15) 0.0099(12) 0.0272(13) 0.0046(12)
C6 0.0388(15) 0.0354(15) 0.0520(18) 0.0003(13) 0.0276(14) -0.0035(13)
C7 0.0315(13) 0.0443(17) 0.0353(14) -0.0073(12) 0.0139(12) -0.0054(12)
C8 0.0295(12) 0.0353(14) 0.0254(12) 0.0004(10) 0.0133(10) -0.0007(11)
C9 0.0224(11) 0.0280(12) 0.0191(11) 0.0022(9) 0.0092(9) 0.0004(9)
C10 0.0260(12) 0.0294(13) 0.0252(12) 0.0017(10) 0.0121(10) 0.0009(10)
C11 0.0371(14) 0.0303(14) 0.0403(15) 0.0094(11) 0.0221(12) 0.0024(11)
C12 0.0496(17) 0.0456(17) 0.0359(15) 0.0148(13) 0.0284(14) 0.0079(14)
C13 0.061(2) 0.0461(18) 0.0290(14) 0.0023(13) 0.0273(14) 0.0050(15)
C14 0.0415(15) 0.0317(14) 0.0244(12) 0.0004(10) 0.0156(11) -0.0004(12)
C15 0.0229(11) 0.0240(12) 0.0230(11) 0.0030(9) 0.0100(9) 0.0003(9)
C16 0.0309(13) 0.0348(14) 0.0291(13) 0.0024(11) 0.0165(11) 0.0022(11)
C17 0.0367(14) 0.0361(15) 0.0447(16) 0.0064(12) 0.0260(13) 0.0008(12)
C18 0.0239(13) 0.0467(18) 0.0558(19) 0.0186(15) 0.0171(13) 0.0046(12)
C19 0.0249(13) 0.075(2) 0.0385(16) 0.0214(16) 0.0061(12) 0.0017(15)
C20 0.0265(13) 0.0602(19) 0.0261(13) 0.0128(13) 0.0084(11) -0.0015(13)
C21 0.0269(11) 0.0269(12) 0.0178(11) -0.0005(9) 0.0071(9) 0.0016(10)
C22 0.0253(12) 0.0378(14) 0.0188(11) 0.0042(10) 0.0084(9) 0.0067(10)
C23 0.0388(15) 0.0510(18) 0.0345(15) 0.0034(13) 0.0215(13) 0.0022(13)
C24 0.0401(16) 0.067(2) 0.0341(15) 0.0047(14) 0.0245(13) 0.0114(15)
C25 0.0490(17) 0.055(2) 0.0286(14) -0.0006(13) 0.0192(13) 0.0176(16)
C26 0.083(3) 0.050(2) 0.056(2) -0.0142(17) 0.047(2) -0.0113(19)
C27 0.064(2) 0.0500(19) 0.0435(17) -0.0101(15) 0.0392(16) -0.0110(16)
C28 0.0304(12) 0.0404(15) 0.0163(10) -0.0001(10) 0.0085(9) 0.0078(11)
C29 0.0315(13) 0.0410(16) 0.0236(12) -0.0041(11) 0.0088(10) 0.0041(12)
C30 0.0321(14) 0.062(2) 0.0281(14) -0.0088(14) 0.0103(12) 0.0014(14)
C31 0.0340(14) 0.069(2) 0.0244(13) -0.0010(14) 0.0051(11) 0.0184(16)
C32 0.0494(18) 0.056(2) 0.0270(14) 0.0095(13) 0.0144(13) 0.0261(16)
C33 0.0417(15) 0.0445(16) 0.0255(13) 0.0058(12) 0.0147(12) 0.0129(13)
O1D 0.0487(13) 0.0620(15) 0.0385(12) -0.0086(11) 0.0239(10) -0.0166(11)
C1D 0.0369(15) 0.0503(18) 0.0387(16) -0.0051(14) 0.0178(13) -0.0143(14)
N1D 0.0398(13) 0.0508(16) 0.0357(13) -0.0082(11) 0.0187(11) -0.0108(12)
C2D 0.066(2) 0.099(3) 0.0392(19) -0.021(2) 0.0285(18) -0.035(2)
C3D 0.0347(15) 0.0457(18) 0.0519(18) -0.0018(14) 0.0228(14) 0.0016(13)

loop_
_atom_type_symbol
_atom_type_description
_atom_type_scat_dispersion_real
_atom_type_scat_dispersion_imag
_atom_type_scat_source
C C 0.0015 0.0009 'International Tables Vol C Tables 4.2.6.8 and 6.1.1.4'
H H 0.0000 0.0000 'International Tables Vol C Tables 4.2.6.8 and 6.1.1.4'
N N 0.0030 0.0019 'International Tables Vol C Tables 4.2.6.8 and 6.1.1.4'
O O 0.0056 0.0036 'International Tables Vol C Tables 4.2.6.8 and 6.1.1.4'
P P 0.0667 0.0580 'International Tables Vol C Tables 4.2.6.8 and 6.1.1.4'
Ni Ni 0.3147 0.7232 'International Tables Vol C Tables 4.2.6.8 and 6.1.1.4'

loop_
_geom_angle_atom_site_label_1
_geom_angle_atom_site_label_2
_geom_angle_atom_site_label_3
_geom_angle
O1 Ni C1 87.08(10)
O1 Ni N1 86.48(9)
C1 Ni N1 168.92(11)
O1 Ni P1 169.37(6)
C1 Ni P1 88.91(9)
N1 Ni P1 98.93(6)
C9 P1 C15 103.62(11)
C9 P1 C21 103.73(11)
C15 P1 C21 104.03(12)
C9 P1 Ni 120.02(8)
C15 P1 Ni 113.82(8)
C21 P1 Ni 110.04(8)
O1P P2 C28 115.4(3)
O1P P2 C22 106.5(3)
C28 P2 C22 103.31(12)
O1P P2 C21 123.4(3)
C28 P2 C21 104.70(12)
C22 P2 C21 100.85(12)
C3 O1 Ni 116.89(19)
C4 N1 C8 118.4(2)
C4 N1 Ni 120.12(18)
C8 N1 Ni 120.48(18)
C2 C1 Ni 107.41(19)
C3 C2 C1 111.3(2)
O2 C3 O1 122.9(3)
O2 C3 C2 122.6(3)
O1 C3 C2 114.5(2)
N1 C4 C5 122.1(3)
C6 C5 C4 119.3(3)
C5 C6 C7 118.6(3)
C8 C7 C6 119.6(3)
N1 C8 C7 122.0(3)
C14 C9 C10 119.5(2)
C14 C9 P1 118.6(2)
C10 C9 P1 121.90(19)
C9 C10 C11 120.0(2)
C12 C11 C10 120.0(3)
C13 C12 C11 120.2(3)
C12 C13 C14 120.4(3)
C13 C14 C9 119.9(3)
C16 C15 C20 118.4(2)
C16 C15 P1 120.30(19)
C20 C15 P1 121.1(2)
C17 C16 C15 120.9(3)
C18 C17 C16 120.1(3)
C19 C18 C17 119.6(3)
C18 C19 C20 120.6(3)
C19 C20 C15 120.4(3)
P1 C21 P2 110.54(13)
C23 C22 C27 118.3(3)
C23 C22 P2 116.6(2)
C27 C22 P2 125.1(2)
C22 C23 C24 120.7(3)
C25 C24 C23 120.4(3)
C24 C25 C26 119.5(3)
C27 C26 C25 120.8(4)
C26 C27 C22 120.3(3)
C29 C28 C33 119.1(3)
C29 C28 P2 125.5(2)
C33 C28 P2 115.4(2)
C28 C29 C30 120.2(3)
C31 C30 C29 119.7(3)
C32 C31 C30 120.8(3)
C31 C32 C33 119.9(3)
C32 C33 C28 120.2(3)
O1D C1D N1D 125.7(3)
C1D N1D C3D 121.7(3)
C1D N1D C2D 121.6(3)
C3D N1D C2D 116.6(3)

loop_
_geom_bond_atom_site_label_1
_geom_bond_atom_site_label_2
_geom_bond_distance
Ni O1 1.8821(19)
Ni C1 1.923(3)
Ni N1 1.958(2)
Ni P1 2.1258(7)
P1 C9 1.820(2)
P1 C15 1.827(2)
P1 C21 1.835(2)
P2 O1P 1.363(7)
P2 C28 1.828(3)
P2 C22 1.834(3)
P2 C21 1.848(3)
O1 C3 1.290(3)
O2 C3 1.238(4)
N1 C4 1.343(3)
N1 C8 1.343(3)
C1 C2 1.519(4)
C2 C3 1.510(4)
C4 C5 1.384(4)
C5 C6 1.373(5)
C6 C7 1.379(4)
C7 C8 1.376(4)
C9 C14 1.392(4)
C9 C10 1.394(4)
C10 C11 1.394(4)
C11 C12 1.384(4)
C12 C13 1.375(5)
C13 C14 1.391(4)
C15 C16 1.393(4)
C15 C20 1.394(4)
C16 C17 1.387(4)
C17 C18 1.383(5)
C18 C19 1.378(5)
C19 C20 1.390(4)
C22 C23 1.387(4)
C22 C27 1.385(4)
C23 C24 1.399(5)
C24 C25 1.356(5)
C25 C26 1.380(5)
C26 C27 1.387(5)
C28 C29 1.393(4)
C28 C33 1.398(4)
C29 C30 1.396(4)
C30 C31 1.387(5)
C31 C32 1.369(5)
C32 C33 1.398(4)
O1D C1D 1.223(4)
C1D N1D 1.333(4)
N1D C3D 1.449(4)
N1D C2D 1.462(4)
